data_1517778
loop_
_publ_author_name
'Hong-Mei Li'
'Chen Xu'
'Xin-Qi Hao'
'Zhen Li'
'Zhi-Qiang Wang'
'Wei-Jun Fu'
'Mao-Ping Song'

_publ_section_title
;
 Cationic cyclopalladated ferrocenylpyrimidine complex as an efficient
 catalyst for the synthesis of substituted biarylmethanol by the Suzuki
 reaction in water
;
_journal_name_full
;
Inorganica Chimica Acta
;
_journal_page_first 236
_journal_page_last 240
_journal_volume 404
_journal_year 2013
_chemical_formula_sum 'C38 H33 Cl3 F3 Fe N4 O3 P Pd S'
_chemical_formula_weight 982.31
_space_group_IT_number 61
_symmetry_cell_setting orthorhombic
_symmetry_space_group_name_Hall '-P 2ac 2ab'
_symmetry_space_group_name_H-M 'P b c a'
_atom_sites_solution_hydrogens geom
_atom_sites_solution_primary direct
_atom_sites_solution_secondary difmap
_cell_angle_alpha 90.00
_cell_angle_beta 90.00
_cell_angle_gamma 90.00
_cell_formula_units_Z 8
_cell_length_a 21.122(2)
_cell_length_b 18.0874(17)
_cell_length_c 21.510(2)
_cell_measurement_reflns_used 2752
_cell_measurement_temperature 296(2)
_cell_measurement_theta_max 18.32
_cell_measurement_theta_min 2.40
_cell_volume 8217.7(13)
_computing_cell_refinement 'Bruker SMART'
_computing_data_collection 'Bruker SMART'
_computing_data_reduction 'Bruker SAINT'
_computing_molecular_graphics 'Bruker SHELXTL'
_computing_publication_material 'Bruker SHELXTL'
_computing_structure_refinement 'SHELXL-97 (Sheldrick, 1997)'
_computing_structure_solution 'SHELXS-97 (Sheldrick, 1990)'
_diffrn_ambient_temperature 296(2)
_diffrn_measured_fraction_theta_full 0.999
_diffrn_measured_fraction_theta_max 0.999
_diffrn_measurement_device_type 'CCD area detector'
_diffrn_measurement_method 'phi and omega scans'
_diffrn_radiation_monochromator graphite
_diffrn_radiation_source 'fine-focus sealed tube'
_diffrn_radiation_type MoK\a
_diffrn_radiation_wavelength 0.71073
_diffrn_reflns_av_R_equivalents 0.1766
_diffrn_reflns_av_sigmaI/netI 0.1542
_diffrn_reflns_limit_h_max 25
_diffrn_reflns_limit_h_min -24
_diffrn_reflns_limit_k_max 21
_diffrn_reflns_limit_k_min -21
_diffrn_reflns_limit_l_max 26
_diffrn_reflns_limit_l_min -25
_diffrn_reflns_number 57138
_diffrn_reflns_theta_full 25.50
_diffrn_reflns_theta_max 25.50
_diffrn_reflns_theta_min 2.40
_diffrn_standards_decay_% 0
_diffrn_standards_interval_count 0
_diffrn_standards_interval_time 0
_diffrn_standards_number 0
_exptl_absorpt_coefficient_mu 1.131
_exptl_absorpt_correction_T_max 0.8857
_exptl_absorpt_correction_T_min 0.7890
_exptl_absorpt_correction_type multi-scan
_exptl_absorpt_process_details sadabs
_exptl_crystal_colour brown
_exptl_crystal_density_diffrn 1.588
_exptl_crystal_density_method 'not measured'
_exptl_crystal_description block
_exptl_crystal_F_000 3952
_exptl_crystal_size_max 0.22
_exptl_crystal_size_mid 0.17
_exptl_crystal_size_min 0.11
_refine_diff_density_max 0.872
_refine_diff_density_min -0.638
_refine_diff_density_rms 0.090
_refine_ls_extinction_method none
_refine_ls_goodness_of_fit_ref 0.834
_refine_ls_hydrogen_treatment constr
_refine_ls_matrix_type full
_refine_ls_number_parameters 497
_refine_ls_number_reflns 7638
_refine_ls_number_restraints 121
_refine_ls_restrained_S_all 0.938
_refine_ls_R_factor_all 0.1475
_refine_ls_R_factor_gt 0.0533
_refine_ls_shift/su_max 0.000
_refine_ls_shift/su_mean 0.000
_refine_ls_structure_factor_coef Fsqd
_refine_ls_weighting_details 'calc w=1/[\s^2^(Fo^2^)+(0.0556P)^2^+0.0000P] where P=(Fo^2^+2Fc^2^)/3'
_refine_ls_weighting_scheme calc
_refine_ls_wR_factor_gt 0.1163
_refine_ls_wR_factor_ref 0.1417
_reflns_number_gt 3125
_reflns_number_total 7638
_reflns_threshold_expression >2sigma(I)
_cod_data_source_file ICA-2013-404-236-240.cif
_cod_data_source_block d
_cod_original_cell_volume 8217.6(13)
_cod_original_sg_symbol_H-M Pbca
_cod_database_code 1517778

loop_
_symmetry_equiv_pos_as_xyz
'x, y, z'
'-x+1/2, -y, z+1/2'
'-x, y+1/2, -z+1/2'
'x+1/2, -y+1/2, -z'
'-x, -y, -z'
'x-1/2, y, -z-1/2'
'x, -y-1/2, z-1/2'
'-x-1/2, y-1/2, z'

loop_
_atom_site_label
_atom_site_type_symbol
_atom_site_fract_x
_atom_site_fract_y
_atom_site_fract_z
_atom_site_U_iso_or_equiv
_atom_site_adp_type
_atom_site_occupancy
_atom_site_symmetry_multiplicity
_atom_site_calc_flag
_atom_site_refinement_flags
C1 C 0.1085(4) 0.1096(4) 0.1415(4) 0.038(2) Uani 1 1 d .
C2 C 0.1554(4) 0.0985(4) 0.0941(3) 0.038(2) Uani 1 1 d .
C3 C 0.1327(4) 0.0492(4) 0.0482(4) 0.046(2) Uani 1 1 d .
H3 H 0.1550 0.0331 0.0107 0.055 Uiso 1 1 calc R
C4 C 0.0705(4) 0.0294(5) 0.0665(4) 0.055(2) Uani 1 1 d .
H4 H 0.0425 -0.0048 0.0443 0.066 Uiso 1 1 calc R
C5 C 0.0560(4) 0.0656(4) 0.1231(4) 0.046(2) Uani 1 1 d .
H5 H 0.0167 0.0598 0.1467 0.055 Uiso 1 1 calc R
C6 C 0.1171(6) -0.0783(6) 0.1982(6) 0.081(3) Uani 1 1 d .
H6 H 0.0782 -0.0833 0.2226 0.097 Uiso 1 1 calc R
C7 C 0.1713(6) -0.0359(5) 0.2148(5) 0.079(3) Uani 1 1 d .
H7 H 0.1764 -0.0065 0.2528 0.095 Uiso 1 1 calc R
C8 C 0.2164(5) -0.0440(6) 0.1671(6) 0.070(3) Uani 1 1 d .
H8 H 0.2584 -0.0211 0.1660 0.084 Uiso 1 1 calc R
C9 C 0.1913(6) -0.0901(6) 0.1222(5) 0.077(3) Uani 1 1 d .
H9 H 0.2126 -0.1052 0.0837 0.092 Uiso 1 1 calc R
C10 C 0.1303(6) -0.1130(5) 0.1416(5) 0.074(3) Uani 1 1 d .
H10 H 0.1018 -0.1461 0.1188 0.088 Uiso 1 1 calc R
C11 C 0.2184(4) 0.1261(4) 0.1044(4) 0.039(2) Uani 1 1 d .
C12 C 0.2714(4) 0.1131(4) 0.0680(4) 0.044(2) Uani 1 1 d .
H12 H 0.2691 0.0864 0.0311 0.052 Uiso 1 1 calc R
C13 C 0.3273(4) 0.1419(5) 0.0895(5) 0.055(2) Uani 1 1 d .
C14 C 0.2817(4) 0.1925(5) 0.1716(4) 0.064(3) Uani 1 1 d .
H14 H 0.2847 0.2203 0.2078 0.076 Uiso 1 1 calc R
C15 C 0.0107(4) 0.0997(5) 0.2771(4) 0.049(2) Uani 1 1 d .
C16 C 0.0520(5) 0.0555(5) 0.3113(4) 0.068(3) Uani 1 1 d .
H16 H 0.0934 0.0709 0.3182 0.082 Uiso 1 1 calc R
C17 C 0.0316(7) -0.0109(6) 0.3349(6) 0.100(4) Uani 1 1 d .
H17 H 0.0587 -0.0392 0.3593 0.120 Uiso 1 1 calc R
C18 C -0.0285(8) -0.0358(7) 0.3228(6) 0.106(6) Uani 1 1 d .
H18 H -0.0415 -0.0815 0.3381 0.127 Uiso 1 1 calc R
C19 C -0.0694(6) 0.0057(6) 0.2886(6) 0.093(4) Uani 1 1 d .
H19 H -0.1100 -0.0116 0.2807 0.112 Uiso 1 1 calc R
C20 C -0.0504(5) 0.0749(5) 0.2648(4) 0.069(3) Uani 1 1 d .
H20 H -0.0782 0.1035 0.2414 0.083 Uiso 1 1 calc R
C21 C -0.0180(4) 0.2296(4) 0.2009(4) 0.044(2) Uani 1 1 d .
C22 C -0.0063(4) 0.2413(5) 0.1382(4) 0.060(3) Uani 1 1 d .
H22 H 0.0315 0.2247 0.1209 0.072 Uiso 1 1 calc R
C23 C -0.0498(5) 0.2773(5) 0.1012(5) 0.074(3) Uani 1 1 d .
H23 H -0.0420 0.2852 0.0591 0.089 Uiso 1 1 calc R
C24 C -0.1062(5) 0.3017(5) 0.1286(6) 0.077(3) Uani 1 1 d .
H24 H -0.1359 0.3262 0.1043 0.092 Uiso 1 1 calc R
C25 C -0.1183(4) 0.2906(5) 0.1891(6) 0.066(3) Uani 1 1 d .
H25 H -0.1563 0.3067 0.2062 0.079 Uiso 1 1 calc R
C26 C -0.0747(4) 0.2556(5) 0.2253(4) 0.055(2) Uani 1 1 d .
H26 H -0.0831 0.2489 0.2674 0.066 Uiso 1 1 calc R
C27 C 0.0385(4) 0.2474(5) 0.3180(4) 0.042(2) Uani 1 1 d .
C28 C 0.0473(4) 0.3231(5) 0.3089(4) 0.054(2) Uani 1 1 d .
H28 H 0.0517 0.3414 0.2688 0.065 Uiso 1 1 calc R
C29 C 0.0495(4) 0.3705(5) 0.3581(5) 0.070(3) Uani 1 1 d .
H29 H 0.0550 0.4209 0.3514 0.084 Uiso 1 1 calc R
C30 C 0.0437(5) 0.3439(6) 0.4176(6) 0.080(3) Uani 1 1 d .
H30 H 0.0457 0.3762 0.4512 0.096 Uiso 1 1 calc R
C31 C 0.0351(5) 0.2713(7) 0.4273(5) 0.080(3) Uani 1 1 d .
H31 H 0.0314 0.2536 0.4677 0.096 Uiso 1 1 calc R
C32 C 0.0318(4) 0.2221(5) 0.3777(4) 0.066(3) Uani 1 1 d .
H32 H 0.0251 0.1721 0.3851 0.079 Uiso 1 1 calc R
C33 C 0.1990(4) 0.3230(5) 0.2613(5) 0.056(2) Uani 1 1 d .
H33 H 0.1992 0.3472 0.2231 0.068 Uiso 1 1 calc R
C34 C 0.2172(4) 0.3521(5) 0.3164(5) 0.066(3) Uani 1 1 d .
H34 H 0.2325 0.3997 0.3229 0.079 Uiso 1 1 calc R
C35 C 0.1871(4) 0.2389(5) 0.3318(5) 0.052(2) Uani 1 1 d .
H35 H 0.1780 0.1946 0.3517 0.063 Uiso 1 1 calc R
C36 C 0.2198(5) 0.3046(5) 0.4269(4) 0.087(4) Uani 1 1 d .
H36A H 0.2620 0.3220 0.4347 0.131 Uiso 1 1 calc R
H36B H 0.2145 0.2566 0.4453 0.131 Uiso 1 1 calc R
H36C H 0.1899 0.3384 0.4449 0.131 Uiso 1 1 calc R
C37 C 0.1312(5) 0.4110(7) 0.0433(6) 0.131(5) Uani 1 1 d .
H37A H 0.1368 0.4514 0.0724 0.157 Uiso 1 1 calc R
H37B H 0.1638 0.4152 0.0117 0.157 Uiso 1 1 calc R
C38 C 0.3233(10) 0.0785(6) 0.3859(4) 0.201(5) Uani 1 1 d DU
Cl1 Cl 0.39665(12) 0.12478(17) 0.04743(13) 0.0906(9) Uani 1 1 d .
Cl2 Cl 0.14038(18) 0.3277(2) 0.08244(19) 0.1410(14) Uani 1 1 d .
Cl3 Cl 0.0577(2) 0.4191(2) 0.00847(17) 0.1440(14) Uani 1 1 d .
F1 F 0.3222(4) 0.1336(5) 0.3489(4) 0.216(4) Uani 1 1 d DU
F2 F 0.3528(4) 0.0265(6) 0.3614(5) 0.275(5) Uani 1 1 d DU
F3 F 0.3528(5) 0.0975(7) 0.4350(5) 0.293(5) Uani 1 1 d DU
Fe2 Fe 0.13515(6) 0.00057(6) 0.13250(5) 0.0446(3) Uani 1 1 d .
N1 N 0.2241(3) 0.1675(4) 0.1570(3) 0.0450(18) Uani 1 1 d .
N2 N 0.3345(3) 0.1823(4) 0.1404(4) 0.063(2) Uani 1 1 d .
N3 N 0.1802(3) 0.2512(4) 0.2715(3) 0.0454(18) Uani 1 1 d .
N4 N 0.2092(3) 0.2998(5) 0.3599(4) 0.058(2) Uani 1 1 d .
O1 O 0.2199(5) 0.1110(4) 0.4336(4) 0.199(4) Uani 1 1 d DU
O2 O 0.2167(5) 0.0374(5) 0.3500(4) 0.214(4) Uani 1 1 d DU
O3 O 0.2520(4) -0.0096(4) 0.4421(4) 0.134(3) Uani 1 1 d DU
P1 P 0.04107(10) 0.18746(12) 0.24973(10) 0.0410(6) Uani 1 1 d .
Pd1 Pd 0.13819(3) 0.17884(3) 0.20760(3) 0.0398(2) Uani 1 1 d .
S1 S 0.24435(16) 0.05019(16) 0.40547(14) 0.0828(9) Uani 1 1 d DU

loop_
_atom_site_aniso_label
_atom_site_aniso_U_11
_atom_site_aniso_U_22
_atom_site_aniso_U_33
_atom_site_aniso_U_23
_atom_site_aniso_U_13
_atom_site_aniso_U_12
C1 0.038(5) 0.037(5) 0.040(5) 0.006(4) -0.004(4) 0.001(4)
C2 0.043(5) 0.044(5) 0.028(5) 0.000(4) 0.000(4) 0.001(4)
C3 0.044(5) 0.050(5) 0.043(5) -0.003(4) -0.002(5) -0.005(5)
C4 0.063(7) 0.056(6) 0.047(6) -0.003(5) -0.015(5) -0.003(5)
C5 0.043(6) 0.045(5) 0.049(6) 0.004(5) -0.003(5) -0.003(4)
C6 0.099(10) 0.055(7) 0.088(9) 0.026(7) 0.002(8) 0.003(6)
C7 0.111(10) 0.056(7) 0.069(8) 0.015(6) -0.031(8) 0.012(7)
C8 0.054(7) 0.074(8) 0.084(9) 0.026(7) -0.016(7) 0.013(6)
C9 0.082(9) 0.061(7) 0.088(9) 0.005(7) 0.008(7) 0.030(6)
C10 0.090(9) 0.040(6) 0.090(9) 0.003(6) -0.018(7) 0.006(6)
C11 0.037(5) 0.043(5) 0.037(5) 0.007(4) -0.001(4) 0.002(4)
C12 0.042(5) 0.051(6) 0.038(5) 0.007(4) -0.002(4) -0.001(4)
C13 0.035(6) 0.062(6) 0.067(7) 0.009(6) 0.016(5) 0.004(5)
C14 0.055(7) 0.072(7) 0.064(7) -0.013(6) -0.006(6) 0.002(6)
C15 0.063(6) 0.039(5) 0.045(6) -0.002(4) 0.014(5) -0.005(5)
C16 0.090(8) 0.050(6) 0.064(7) 0.005(5) 0.011(6) 0.000(6)
C17 0.159(14) 0.050(8) 0.090(10) 0.021(7) 0.029(10) 0.016(8)
C18 0.190(18) 0.048(8) 0.078(10) -0.004(7) 0.061(11) -0.019(10)
C19 0.117(11) 0.070(9) 0.092(10) -0.020(8) 0.047(9) -0.039(8)
C20 0.081(8) 0.054(7) 0.073(7) -0.001(5) 0.015(6) -0.021(6)
C21 0.034(5) 0.040(5) 0.059(6) -0.001(5) 0.002(5) -0.001(4)
C22 0.057(6) 0.065(7) 0.056(7) 0.008(6) -0.002(5) 0.008(5)
C23 0.078(8) 0.085(8) 0.059(7) 0.012(6) 0.000(6) 0.026(6)
C24 0.052(7) 0.078(8) 0.101(10) 0.006(7) -0.018(7) 0.024(6)
C25 0.040(6) 0.071(7) 0.086(9) -0.013(6) -0.004(6) 0.007(5)
C26 0.052(6) 0.061(6) 0.052(6) -0.008(5) 0.002(5) 0.004(5)
C27 0.032(5) 0.047(6) 0.046(6) -0.011(5) 0.004(4) -0.011(4)
C28 0.052(6) 0.056(6) 0.055(6) -0.008(6) -0.001(5) 0.001(5)
C29 0.071(7) 0.053(7) 0.087(9) -0.014(7) -0.003(7) 0.009(5)
C30 0.079(8) 0.072(9) 0.089(9) -0.037(7) -0.001(7) 0.007(6)
C31 0.094(9) 0.096(9) 0.050(7) -0.017(7) 0.010(6) -0.008(7)
C32 0.085(8) 0.061(7) 0.051(7) -0.007(6) 0.018(6) -0.013(6)
C33 0.052(6) 0.053(6) 0.064(7) -0.004(6) 0.002(5) -0.006(5)
C34 0.053(6) 0.050(6) 0.093(9) -0.008(7) 0.009(6) -0.008(5)
C35 0.037(5) 0.053(6) 0.067(7) -0.006(6) -0.007(5) 0.002(5)
C36 0.091(8) 0.101(9) 0.071(8) -0.042(7) -0.023(6) -0.003(7)
C37 0.084(9) 0.168(14) 0.139(12) 0.053(11) 0.013(9) -0.023(9)
C38 0.192(7) 0.199(8) 0.213(9) 0.031(7) 0.070(6) -0.032(7)
Cl1 0.0490(16) 0.130(3) 0.093(2) -0.0172(19) 0.0259(15) -0.0128(16)
Cl2 0.118(3) 0.147(3) 0.159(4) 0.032(3) 0.002(3) -0.011(3)
Cl3 0.151(4) 0.149(3) 0.132(3) -0.013(3) -0.039(3) -0.001(3)
F1 0.208(7) 0.189(6) 0.251(7) 0.075(6) 0.083(6) -0.008(6)
F2 0.247(8) 0.222(7) 0.355(9) 0.042(7) 0.177(7) 0.037(6)
F3 0.262(8) 0.299(9) 0.318(8) 0.049(7) -0.065(7) -0.106(7)
Fe2 0.0461(7) 0.0418(7) 0.0459(8) 0.0004(6) -0.0028(7) 0.0011(6)
N1 0.035(4) 0.057(5) 0.043(4) -0.007(4) -0.003(3) -0.002(4)
N2 0.037(4) 0.081(6) 0.070(6) -0.017(5) 0.007(4) -0.009(4)
N3 0.043(4) 0.045(5) 0.048(5) -0.001(4) -0.002(4) 0.004(4)
N4 0.051(5) 0.067(6) 0.056(6) -0.026(5) -0.006(4) 0.001(4)
O1 0.257(8) 0.133(6) 0.206(7) -0.004(6) 0.117(7) 0.046(6)
O2 0.265(8) 0.228(8) 0.148(6) 0.025(6) -0.094(7) -0.021(7)
O3 0.125(6) 0.128(5) 0.148(6) 0.080(5) -0.007(5) 0.004(5)
P1 0.0433(13) 0.0377(13) 0.0420(14) -0.0008(12) 0.0021(11) -0.0004(11)
Pd1 0.0368(3) 0.0391(3) 0.0434(4) -0.0031(3) -0.0009(3) 0.0003(3)
S1 0.115(2) 0.0655(19) 0.068(2) 0.0090(16) -0.0014(18) 0.0181(18)

loop_
_atom_type_symbol
_atom_type_description
_atom_type_scat_dispersion_real
_atom_type_scat_dispersion_imag
_atom_type_scat_source
C C 0.0033 0.0016 'International Tables Vol C Tables 4.2.6.8 and 6.1.1.4'
H H 0.0000 0.0000 'International Tables Vol C Tables 4.2.6.8 and 6.1.1.4'
N N 0.0061 0.0033 'International Tables Vol C Tables 4.2.6.8 and 6.1.1.4'
O O 0.0106 0.0060 'International Tables Vol C Tables 4.2.6.8 and 6.1.1.4'
Cl Cl 0.1484 0.1585 'International Tables Vol C Tables 4.2.6.8 and 6.1.1.4'
Fe Fe 0.3463 0.8444 'International Tables Vol C Tables 4.2.6.8 and 6.1.1.4'
Pd Pd -0.9988 1.0072 'International Tables Vol C Tables 4.2.6.8 and 6.1.1.4'
P P 0.1023 0.0942 'International Tables Vol C Tables 4.2.6.8 and 6.1.1.4'
S S 0.1246 0.1234 'International Tables Vol C Tables 4.2.6.8 and 6.1.1.4'
F F 0.0171 0.0103 'International Tables Vol C Tables 4.2.6.8 and 6.1.1.4'

loop_
_geom_angle_atom_site_label_1
_geom_angle_atom_site_label_2
_geom_angle_atom_site_label_3
_geom_angle
C5 C1 C2 105.2(7)
C5 C1 Pd1 142.7(6)
C2 C1 Pd1 112.1(6)
C5 C1 Fe2 69.6(4)
C2 C1 Fe2 67.1(4)
Pd1 C1 Fe2 125.6(4)
C3 C2 C1 110.5(7)
C3 C2 C11 129.8(8)
C1 C2 C11 118.7(7)
C3 C2 Fe2 70.0(5)
C1 C2 Fe2 71.5(4)
C11 C2 Fe2 116.1(5)
C2 C3 C4 106.3(7)
C2 C3 Fe2 68.8(4)
C4 C3 Fe2 70.4(5)
C2 C3 H3 126.8
C4 C3 H3 126.8
Fe2 C3 H3 126.8
C3 C4 C5 108.7(8)
C3 C4 Fe2 68.7(5)
C5 C4 Fe2 70.4(5)
C3 C4 H4 125.6
C5 C4 H4 125.6
Fe2 C4 H4 125.6
C4 C5 C1 109.3(8)
C4 C5 Fe2 69.1(5)
C1 C5 Fe2 70.0(5)
C4 C5 H5 125.3
C1 C5 H5 125.3
Fe2 C5 H5 125.3
C10 C6 C7 107.5(11)
C10 C6 Fe2 71.0(6)
C7 C6 Fe2 69.4(6)
C10 C6 H6 126.3
C7 C6 H6 126.3
Fe2 C6 H6 126.3
C8 C7 C6 107.8(10)
C8 C7 Fe2 69.7(6)
C6 C7 Fe2 69.8(6)
C8 C7 H7 126.1
C6 C7 H7 126.1
Fe2 C7 H7 126.1
C9 C8 C7 108.3(10)
C9 C8 Fe2 70.1(6)
C7 C8 Fe2 69.8(6)
C9 C8 H8 125.9
C7 C8 H8 125.9
Fe2 C8 H8 125.9
C8 C9 C10 108.6(10)
C8 C9 Fe2 70.2(6)
C10 C9 Fe2 71.0(5)
C8 C9 H9 125.7
C10 C9 H9 125.7
Fe2 C9 H9 125.7
C6 C10 C9 107.8(10)
C6 C10 Fe2 69.2(5)
C9 C10 Fe2 68.6(5)
C6 C10 H10 126.1
C9 C10 H10 126.1
Fe2 C10 H10 126.1
N1 C11 C12 119.4(7)
N1 C11 C2 113.6(7)
C12 C11 C2 127.0(8)
C13 C12 C11 116.1(8)
C13 C12 H12 121.9
C11 C12 H12 121.9
N2 C13 C12 125.9(8)
N2 C13 Cl1 115.5(7)
C12 C13 Cl1 118.6(8)
N2 C14 N1 127.3(9)
N2 C14 H14 116.3
N1 C14 H14 116.3
C20 C15 C16 119.8(8)
C20 C15 P1 123.3(7)
C16 C15 P1 116.9(7)
C17 C16 C15 120.0(11)
C17 C16 H16 120.0
C15 C16 H16 120.0
C16 C17 C18 120.5(13)
C16 C17 H17 119.7
C18 C17 H17 119.7
C19 C18 C17 120.5(13)
C19 C18 H18 119.7
C17 C18 H18 119.7
C18 C19 C20 120.4(12)
C18 C19 H19 119.8
C20 C19 H19 119.8
C15 C20 C19 118.7(10)
C15 C20 H20 120.6
C19 C20 H20 120.6
C22 C21 C26 118.0(8)
C22 C21 P1 120.5(7)
C26 C21 P1 121.3(7)
C23 C22 C21 120.9(9)
C23 C22 H22 119.5
C21 C22 H22 119.5
C22 C23 C24 118.2(10)
C22 C23 H23 120.9
C24 C23 H23 120.9
C25 C24 C23 121.6(10)
C25 C24 H24 119.2
C23 C24 H24 119.2
C24 C25 C26 119.7(10)
C24 C25 H25 120.1
C26 C25 H25 120.1
C25 C26 C21 121.6(9)
C25 C26 H26 119.2
C21 C26 H26 119.2
C32 C27 C28 118.1(8)
C32 C27 P1 124.0(7)
C28 C27 P1 117.8(7)
C29 C28 C27 121.0(9)
C29 C28 H28 119.5
C27 C28 H28 119.5
C28 C29 C30 120.0(10)
C28 C29 H29 120.0
C30 C29 H29 120.0
C31 C30 C29 120.0(10)
C31 C30 H30 120.0
C29 C30 H30 120.0
C30 C31 C32 120.9(10)
C30 C31 H31 119.6
C32 C31 H31 119.6
C27 C32 C31 120.0(9)
C27 C32 H32 120.0
C31 C32 H32 120.0
C34 C33 N3 108.0(9)
C34 C33 H33 126.0
N3 C33 H33 126.0
N4 C34 C33 107.5(9)
N4 C34 H34 126.2
C33 C34 H34 126.2
N3 C35 N4 110.0(8)
N3 C35 H35 125.0
N4 C35 H35 125.0
N4 C36 H36A 109.5
N4 C36 H36B 109.5
H36A C36 H36B 109.5
N4 C36 H36C 109.5
H36A C36 H36C 109.5
H36B C36 H36C 109.5
Cl3 C37 Cl2 112.6(7)
Cl3 C37 H37A 109.1
Cl2 C37 H37A 109.1
Cl3 C37 H37B 109.1
Cl2 C37 H37B 109.1
H37A C37 H37B 107.8
F2 C38 F3 108.0(13)
F2 C38 F1 109.7(12)
F3 C38 F1 108.4(12)
F2 C38 S1 110.4(12)
F3 C38 S1 109.6(12)
F1 C38 S1 110.7(12)
C2 Fe2 C3 41.2(3)
C2 Fe2 C9 122.9(4)
C3 Fe2 C9 105.6(4)
C2 Fe2 C8 108.8(4)
C3 Fe2 C8 121.5(4)
C9 Fe2 C8 39.6(4)
C2 Fe2 C4 68.2(3)
C3 Fe2 C4 40.9(3)
C9 Fe2 C4 121.4(4)
C8 Fe2 C4 157.0(5)
C2 Fe2 C7 124.4(4)
C3 Fe2 C7 158.8(5)
C9 Fe2 C7 67.4(4)
C8 Fe2 C7 40.4(4)
C4 Fe2 C7 159.9(5)
C2 Fe2 C6 160.6(4)
C3 Fe2 C6 157.2(4)
C9 Fe2 C6 67.8(4)
C8 Fe2 C6 68.2(4)
C4 Fe2 C6 122.4(4)
C7 Fe2 C6 40.8(4)
C2 Fe2 C5 68.0(3)
C3 Fe2 C5 68.9(3)
C9 Fe2 C5 157.7(4)
C8 Fe2 C5 161.5(4)
C4 Fe2 C5 40.5(3)
C7 Fe2 C5 125.1(4)
C6 Fe2 C5 108.4(4)
C2 Fe2 C1 41.4(3)
C3 Fe2 C1 70.1(3)
C9 Fe2 C1 160.1(4)
C8 Fe2 C1 125.1(4)
C4 Fe2 C1 68.7(3)
C7 Fe2 C1 109.3(4)
C6 Fe2 C1 123.5(4)
C5 Fe2 C1 40.4(3)
C2 Fe2 C10 158.4(4)
C3 Fe2 C10 121.2(4)
C9 Fe2 C10 40.4(4)
C8 Fe2 C10 67.3(4)
C4 Fe2 C10 106.7(4)
C7 Fe2 C10 67.3(4)
C6 Fe2 C10 39.8(4)
C5 Fe2 C10 122.6(4)
C1 Fe2 C10 158.3(4)
C14 N1 C11 117.5(7)
C14 N1 Pd1 128.7(6)
C11 N1 Pd1 113.8(5)
C14 N2 C13 113.7(8)
C35 N3 C33 106.5(7)
C35 N3 Pd1 125.8(6)
C33 N3 Pd1 127.4(6)
C35 N4 C34 108.0(8)
C35 N4 C36 123.2(9)
C34 N4 C36 128.8(9)
C21 P1 C15 108.4(4)
C21 P1 C27 101.4(4)
C15 P1 C27 104.4(4)
C21 P1 Pd1 115.3(3)
C15 P1 Pd1 113.2(3)
C27 P1 Pd1 113.1(3)
C1 Pd1 N3 173.0(3)
C1 Pd1 N1 81.0(3)
N3 Pd1 N1 92.0(3)
C1 Pd1 P1 92.5(2)
N3 Pd1 P1 94.49(18)
N1 Pd1 P1 172.72(19)
O3 S1 O2 115.6(5)
O3 S1 O1 115.8(5)
O2 S1 O1 111.6(5)
O3 S1 C38 104.8(4)
O2 S1 C38 104.0(5)
O1 S1 C38 103.1(5)

loop_
_geom_bond_atom_site_label_1
_geom_bond_atom_site_label_2
_geom_bond_distance
C1 C5 1.419(10)
C1 C2 1.437(10)
C1 Pd1 1.996(8)
C1 Fe2 2.060(7)
C2 C3 1.413(10)
C2 C11 1.438(10)
C2 Fe2 2.001(8)
C3 C4 1.417(11)
C3 Fe2 2.015(8)
C3 H3 0.9800
C4 C5 1.416(10)
C4 Fe2 2.038(8)
C4 H4 0.9800
C5 Fe2 2.054(8)
C5 H5 0.9800
C6 C10 1.399(13)
C6 C7 1.423(13)
C6 Fe2 2.044(10)
C6 H6 0.9800
C7 C8 1.408(13)
C7 Fe2 2.039(10)
C7 H7 0.9800
C8 C9 1.381(13)
C8 Fe2 2.037(9)
C8 H8 0.9800
C9 C10 1.418(13)
C9 Fe2 2.036(9)
C9 H9 0.9800
C10 Fe2 2.067(9)
C10 H10 0.9800
C11 N1 1.363(9)
C11 C12 1.386(10)
C12 C13 1.373(11)
C12 H12 0.9300
C13 N2 1.325(10)
C13 Cl1 1.749(8)
C14 N2 1.315(10)
C14 N1 1.335(10)
C14 H14 0.9300
C15 C20 1.391(11)
C15 C16 1.394(11)
C15 P1 1.811(8)
C16 C17 1.373(13)
C16 H16 0.9300
C17 C18 1.373(16)
C17 H17 0.9300
C18 C19 1.361(15)
C18 H18 0.9300
C19 C20 1.410(12)
C19 H19 0.9300
C20 H20 0.9300
C21 C22 1.388(11)
C21 C26 1.389(10)
C21 P1 1.800(8)
C22 C23 1.380(11)
C22 H22 0.9300
C23 C24 1.400(12)
C23 H23 0.9300
C24 C25 1.341(12)
C24 H24 0.9300
C25 C26 1.362(11)
C25 H25 0.9300
C26 H26 0.9300
C27 C32 1.371(11)
C27 C28 1.395(10)
C27 P1 1.826(8)
C28 C29 1.363(11)
C28 H28 0.9300
C29 C30 1.373(13)
C29 H29 0.9300
C30 C31 1.343(13)
C30 H30 0.9300
C31 C32 1.391(12)
C31 H31 0.9300
C32 H32 0.9300
C33 C34 1.353(12)
C33 N3 1.375(9)
C33 H33 0.9300
C34 N4 1.342(11)
C34 H34 0.9300
C35 N3 1.324(9)
C35 N4 1.339(10)
C35 H35 0.9300
C36 N4 1.462(10)
C36 H36A 0.9600
C36 H36B 0.9600
C36 H36C 0.9600
C37 Cl3 1.729(12)
C37 Cl2 1.737(12)
C37 H37A 0.9700
C37 H37B 0.9700
C38 F2 1.246(10)
C38 F3 1.274(10)
C38 F1 1.276(9)
C38 S1 1.80(2)
N1 Pd1 2.126(6)
N3 Pd1 2.095(7)
O1 S1 1.357(7)
O2 S1 1.349(7)
O3 S1 1.348(6)
P1 Pd1 2.248(2)

loop_
_geom_torsion_atom_site_label_1
_geom_torsion_atom_site_label_2
_geom_torsion_atom_site_label_3
_geom_torsion_atom_site_label_4
_geom_torsion
C5 C1 C2 C3 -0.2(9)
Pd1 C1 C2 C3 180.0(5)
Fe2 C1 C2 C3 59.3(6)
C5 C1 C2 C11 -169.8(7)
Pd1 C1 C2 C11 10.4(9)
Fe2 C1 C2 C11 -110.3(7)
C5 C1 C2 Fe2 -59.5(5)
Pd1 C1 C2 Fe2 120.7(4)
C1 C2 C3 C4 0.6(9)
C11 C2 C3 C4 168.7(8)
Fe2 C2 C3 C4 60.8(5)
C1 C2 C3 Fe2 -60.2(5)
C11 C2 C3 Fe2 107.8(8)
C2 C3 C4 C5 -0.7(9)
Fe2 C3 C4 C5 59.1(6)
C2 C3 C4 Fe2 -59.8(5)
C3 C4 C5 C1 0.6(9)
Fe2 C4 C5 C1 58.6(5)
C3 C4 C5 Fe2 -58.1(6)
C2 C1 C5 C4 -0.2(9)
Pd1 C1 C5 C4 179.5(7)
Fe2 C1 C5 C4 -58.1(6)
C2 C1 C5 Fe2 57.9(5)
Pd1 C1 C5 Fe2 -122.4(9)
C10 C6 C7 C8 1.5(11)
Fe2 C6 C7 C8 -59.6(7)
C10 C6 C7 Fe2 61.1(7)
C6 C7 C8 C9 -0.1(11)
Fe2 C7 C8 C9 -59.8(7)
C6 C7 C8 Fe2 59.7(7)
C7 C8 C9 C10 -1.3(11)
Fe2 C8 C9 C10 -60.9(7)
C7 C8 C9 Fe2 59.6(7)
C7 C6 C10 C9 -2.2(11)
Fe2 C6 C10 C9 57.9(7)
C7 C6 C10 Fe2 -60.1(6)
C8 C9 C10 C6 2.2(11)
Fe2 C9 C10 C6 -58.2(7)
C8 C9 C10 Fe2 60.4(7)
C3 C2 C11 N1 -174.0(7)
C1 C2 C11 N1 -6.8(10)
Fe2 C2 C11 N1 -89.1(7)
C3 C2 C11 C12 4.3(13)
C1 C2 C11 C12 171.6(7)
Fe2 C2 C11 C12 89.3(9)
N1 C11 C12 C13 2.0(11)
C2 C11 C12 C13 -176.2(8)
C11 C12 C13 N2 -2.0(13)
C11 C12 C13 Cl1 177.6(6)
C20 C15 C16 C17 -2.6(14)
P1 C15 C16 C17 178.2(7)
C15 C16 C17 C18 2.9(16)
C16 C17 C18 C19 -1.7(19)
C17 C18 C19 C20 0.2(19)
C16 C15 C20 C19 1.1(13)
P1 C15 C20 C19 -179.7(7)
C18 C19 C20 C15 0.1(15)
C26 C21 C22 C23 -0.4(13)
P1 C21 C22 C23 -176.3(7)
C21 C22 C23 C24 0.0(15)
C22 C23 C24 C25 -0.2(16)
C23 C24 C25 C26 0.8(16)
C24 C25 C26 C21 -1.2(14)
C22 C21 C26 C25 1.0(13)
P1 C21 C26 C25 176.9(7)
C32 C27 C28 C29 0.4(13)
P1 C27 C28 C29 -176.3(7)
C27 C28 C29 C30 0.7(14)
C28 C29 C30 C31 -0.8(16)
C29 C30 C31 C32 -0.2(17)
C28 C27 C32 C31 -1.3(14)
P1 C27 C32 C31 175.1(7)
C30 C31 C32 C27 1.2(16)
N3 C33 C34 N4 -0.6(10)
C1 C2 Fe2 C3 121.0(7)
C11 C2 Fe2 C3 -125.5(8)
C3 C2 Fe2 C9 75.3(7)
C1 C2 Fe2 C9 -163.7(6)
C11 C2 Fe2 C9 -50.2(8)
C3 C2 Fe2 C8 116.8(6)
C1 C2 Fe2 C8 -122.2(6)
C11 C2 Fe2 C8 -8.7(8)
C3 C2 Fe2 C4 -38.9(5)
C1 C2 Fe2 C4 82.1(5)
C11 C2 Fe2 C4 -164.3(7)
C3 C2 Fe2 C7 158.9(6)
C1 C2 Fe2 C7 -80.1(6)
C11 C2 Fe2 C7 33.5(8)
C3 C2 Fe2 C6 -165.8(11)
C1 C2 Fe2 C6 -44.8(13)
C11 C2 Fe2 C6 68.8(14)
C3 C2 Fe2 C5 -82.7(5)
C1 C2 Fe2 C5 38.3(4)
C11 C2 Fe2 C5 151.9(7)
C3 C2 Fe2 C1 -121.0(7)
C11 C2 Fe2 C1 113.6(8)
C3 C2 Fe2 C10 41.4(12)
C1 C2 Fe2 C10 162.4(10)
C11 C2 Fe2 C10 -84.1(12)
C4 C3 Fe2 C2 -117.2(7)
C2 C3 Fe2 C9 -122.5(6)
C4 C3 Fe2 C9 120.3(6)
C2 C3 Fe2 C8 -82.6(6)
C4 C3 Fe2 C8 160.2(6)
C2 C3 Fe2 C4 117.2(7)
C2 C3 Fe2 C7 -55.2(12)
C4 C3 Fe2 C7 -172.4(10)
C2 C3 Fe2 C6 167.8(10)
C4 C3 Fe2 C6 50.7(12)
C2 C3 Fe2 C5 80.3(5)
C4 C3 Fe2 C5 -36.9(5)
C2 C3 Fe2 C1 37.1(4)
C4 C3 Fe2 C1 -80.1(5)
C2 C3 Fe2 C10 -163.5(5)
C4 C3 Fe2 C10 79.3(6)
C8 C9 Fe2 C2 79.6(7)
C10 C9 Fe2 C2 -161.6(6)
C8 C9 Fe2 C3 121.0(7)
C10 C9 Fe2 C3 -120.1(7)
C10 C9 Fe2 C8 118.9(10)
C8 C9 Fe2 C4 162.5(6)
C10 C9 Fe2 C4 -78.6(7)
C8 C9 Fe2 C7 -37.8(6)
C10 C9 Fe2 C7 81.0(7)
C8 C9 Fe2 C6 -82.1(7)
C10 C9 Fe2 C6 36.7(6)
C8 C9 Fe2 C5 -166.7(9)
C10 C9 Fe2 C5 -47.9(13)
C8 C9 Fe2 C1 46.5(14)
C10 C9 Fe2 C1 165.4(9)
C8 C9 Fe2 C10 -118.9(10)
C9 C8 Fe2 C2 -119.3(7)
C7 C8 Fe2 C2 121.5(6)
C9 C8 Fe2 C3 -75.7(8)
C7 C8 Fe2 C3 165.1(6)
C7 C8 Fe2 C9 -119.2(9)
C9 C8 Fe2 C4 -41.0(13)
C7 C8 Fe2 C4 -160.3(9)
C9 C8 Fe2 C7 119.2(10)
C9 C8 Fe2 C6 81.1(7)
C7 C8 Fe2 C6 -38.1(6)
C9 C8 Fe2 C5 164.0(11)
C7 C8 Fe2 C5 44.8(15)
C9 C8 Fe2 C1 -162.5(6)
C7 C8 Fe2 C1 78.3(7)
C9 C8 Fe2 C10 38.0(6)
C7 C8 Fe2 C10 -81.2(7)
C3 C4 Fe2 C2 39.1(5)
C5 C4 Fe2 C2 -81.2(5)
C5 C4 Fe2 C3 -120.4(7)
C3 C4 Fe2 C9 -77.1(7)
C5 C4 Fe2 C9 162.6(6)
C3 C4 Fe2 C8 -47.7(12)
C5 C4 Fe2 C8 -168.0(9)
C3 C4 Fe2 C7 172.0(10)
C5 C4 Fe2 C7 51.6(13)
C3 C4 Fe2 C6 -159.2(6)
C5 C4 Fe2 C6 80.4(6)
C3 C4 Fe2 C5 120.4(7)
C3 C4 Fe2 C1 83.8(5)
C5 C4 Fe2 C1 -36.6(5)
C3 C4 Fe2 C10 -118.6(6)
C5 C4 Fe2 C10 121.0(6)
C8 C7 Fe2 C2 -78.3(7)
C6 C7 Fe2 C2 162.9(6)
C8 C7 Fe2 C3 -37.3(13)
C6 C7 Fe2 C3 -156.1(9)
C8 C7 Fe2 C9 37.1(6)
C6 C7 Fe2 C9 -81.7(7)
C6 C7 Fe2 C8 -118.8(9)
C8 C7 Fe2 C4 157.4(10)
C6 C7 Fe2 C4 38.6(14)
C8 C7 Fe2 C6 118.8(9)
C8 C7 Fe2 C5 -164.1(6)
C6 C7 Fe2 C5 77.0(7)
C8 C7 Fe2 C1 -121.9(7)
C6 C7 Fe2 C1 119.2(7)
C8 C7 Fe2 C10 81.0(7)
C6 C7 Fe2 C10 -37.8(6)
C10 C6 Fe2 C2 -164.8(10)
C7 C6 Fe2 C2 -46.9(15)
C10 C6 Fe2 C3 39.9(14)
C7 C6 Fe2 C3 157.8(9)
C10 C6 Fe2 C9 -37.3(6)
C7 C6 Fe2 C9 80.6(7)
C10 C6 Fe2 C8 -80.2(7)
C7 C6 Fe2 C8 37.7(6)
C10 C6 Fe2 C4 76.7(8)
C7 C6 Fe2 C4 -165.3(6)
C10 C6 Fe2 C7 -117.9(10)
C10 C6 Fe2 C5 119.2(7)
C7 C6 Fe2 C5 -122.9(7)
C10 C6 Fe2 C1 161.2(6)
C7 C6 Fe2 C1 -80.8(8)
C7 C6 Fe2 C10 117.9(10)
C4 C5 Fe2 C2 81.7(5)
C1 C5 Fe2 C2 -39.3(4)
C4 C5 Fe2 C3 37.3(5)
C1 C5 Fe2 C3 -83.7(5)
C4 C5 Fe2 C9 -42.3(12)
C1 C5 Fe2 C9 -163.3(10)
C4 C5 Fe2 C8 165.2(11)
C1 C5 Fe2 C8 44.2(14)
C1 C5 Fe2 C4 -121.0(7)
C4 C5 Fe2 C7 -160.8(6)
C1 C5 Fe2 C7 78.2(6)
C4 C5 Fe2 C6 -118.6(6)
C1 C5 Fe2 C6 120.4(6)
C4 C5 Fe2 C1 121.0(7)
C4 C5 Fe2 C10 -77.1(7)
C1 C5 Fe2 C10 161.9(5)
C5 C1 Fe2 C2 117.4(6)
Pd1 C1 Fe2 C2 -101.6(6)
C5 C1 Fe2 C3 80.5(5)
C2 C1 Fe2 C3 -36.9(4)
Pd1 C1 Fe2 C3 -138.5(6)
C5 C1 Fe2 C9 161.2(11)
C2 C1 Fe2 C9 43.8(13)
Pd1 C1 Fe2 C9 -57.7(13)
C5 C1 Fe2 C8 -164.3(6)
C2 C1 Fe2 C8 78.3(6)
Pd1 C1 Fe2 C8 -23.3(7)
C5 C1 Fe2 C4 36.7(5)
C2 C1 Fe2 C4 -80.7(5)
Pd1 C1 Fe2 C4 177.7(6)
C5 C1 Fe2 C7 -122.0(6)
C2 C1 Fe2 C7 120.6(6)
Pd1 C1 Fe2 C7 19.0(6)
C5 C1 Fe2 C6 -78.9(6)
C2 C1 Fe2 C6 163.7(5)
Pd1 C1 Fe2 C6 62.1(7)
C2 C1 Fe2 C5 -117.4(6)
Pd1 C1 Fe2 C5 141.0(8)
C5 C1 Fe2 C10 -45.0(12)
C2 C1 Fe2 C10 -162.5(9)
Pd1 C1 Fe2 C10 96.0(10)
C6 C10 Fe2 C2 166.3(9)
C9 C10 Fe2 C2 46.3(13)
C6 C10 Fe2 C3 -163.1(6)
C9 C10 Fe2 C3 76.9(7)
C6 C10 Fe2 C9 120.0(10)
C6 C10 Fe2 C8 82.7(7)
C9 C10 Fe2 C8 -37.3(6)
C6 C10 Fe2 C4 -120.9(7)
C9 C10 Fe2 C4 119.1(7)
C6 C10 Fe2 C7 38.7(7)
C9 C10 Fe2 C7 -81.3(7)
C9 C10 Fe2 C6 -120.0(10)
C6 C10 Fe2 C5 -79.5(7)
C9 C10 Fe2 C5 160.5(6)
C6 C10 Fe2 C1 -46.6(13)
C9 C10 Fe2 C1 -166.6(9)
N2 C14 N1 C11 0.6(14)
N2 C14 N1 Pd1 177.2(7)
C12 C11 N1 C14 -1.4(11)
C2 C11 N1 C14 177.1(7)
C12 C11 N1 Pd1 -178.5(5)
C2 C11 N1 Pd1 -0.1(8)
N1 C14 N2 C13 -0.4(14)
C12 C13 N2 C14 1.2(14)
Cl1 C13 N2 C14 -178.5(7)
N4 C35 N3 C33 0.3(9)
N4 C35 N3 Pd1 -173.0(5)
C34 C33 N3 C35 0.2(10)
C34 C33 N3 Pd1 173.4(6)
N3 C35 N4 C34 -0.7(10)
N3 C35 N4 C36 177.8(8)
C33 C34 N4 C35 0.7(10)
C33 C34 N4 C36 -177.6(8)
C22 C21 P1 C15 -115.6(7)
C26 C21 P1 C15 68.6(7)
C22 C21 P1 C27 134.9(7)
C26 C21 P1 C27 -40.9(7)
C22 C21 P1 Pd1 12.4(8)
C26 C21 P1 Pd1 -163.4(6)
C20 C15 P1 C21 -4.7(8)
C16 C15 P1 C21 174.5(7)
C20 C15 P1 C27 102.8(8)
C16 C15 P1 C27 -78.1(7)
C20 C15 P1 Pd1 -133.8(7)
C16 C15 P1 Pd1 45.4(7)
C32 C27 P1 C21 128.5(8)
C28 C27 P1 C21 -55.1(7)
C32 C27 P1 C15 15.9(9)
C28 C27 P1 C15 -167.6(7)
C32 C27 P1 Pd1 -107.5(7)
C28 C27 P1 Pd1 68.9(7)
C5 C1 Pd1 N3 173.8(19)
C2 C1 Pd1 N3 -6(3)
Fe2 C1 Pd1 N3 70(2)
C5 C1 Pd1 N1 172.8(10)
C2 C1 Pd1 N1 -7.6(5)
Fe2 C1 Pd1 N1 69.4(5)
C5 C1 Pd1 P1 -10.5(9)
C2 C1 Pd1 P1 169.2(5)
Fe2 C1 Pd1 P1 -113.9(4)
C35 N3 Pd1 C1 -118(2)
C33 N3 Pd1 C1 70(2)
C35 N3 Pd1 N1 -117.1(7)
C33 N3 Pd1 N1 70.9(7)
C35 N3 Pd1 P1 66.1(7)
C33 N3 Pd1 P1 -105.8(6)
C14 N1 Pd1 C1 -172.4(8)
C11 N1 Pd1 C1 4.4(5)
C14 N1 Pd1 N3 7.8(8)
C11 N1 Pd1 N3 -175.5(5)
C14 N1 Pd1 P1 161.1(11)
C11 N1 Pd1 P1 -22.2(18)
C21 P1 Pd1 C1 -64.7(4)
C15 P1 Pd1 C1 60.8(4)
C27 P1 Pd1 C1 179.3(4)
C21 P1 Pd1 N3 114.8(3)
C15 P1 Pd1 N3 -119.7(4)
C27 P1 Pd1 N3 -1.2(4)
C21 P1 Pd1 N1 -38.5(15)
C15 P1 Pd1 N1 87.1(15)
C27 P1 Pd1 N1 -154.5(15)
F2 C38 S1 O3 55.8(8)
F3 C38 S1 O3 -63.0(8)
F1 C38 S1 O3 177.4(7)
F2 C38 S1 O2 -65.9(8)
F3 C38 S1 O2 175.2(8)
F1 C38 S1 O2 55.7(8)
F2 C38 S1 O1 177.5(8)
F3 C38 S1 O1 58.6(8)
F1 C38 S1 O1 -60.9(8)
